data_2218285
loop_
_publ_author_name
'Ma, Chao'
'Du, Gui-Jie'
'Tian, Yu'
'Sha, Yu'
'Cheng, Mao-Sheng'

_publ_section_title
;
 (<i>S</i>)-Ethyl
 1,2,3,9-tetrahydropyrrolo[2,1-<i>b</i>]quinazoline-1-carboxylate
;
_journal_coeditor_code XU2409
_journal_issue 5
_journal_name_full 'Acta Crystallographica Section E'
_journal_page_first o815
_journal_paper_doi 10.1107/S1600536808008908
_journal_volume 64
_journal_year 2008
_chemical_formula_iupac 'C14 H16 N2 O2'
_chemical_formula_moiety 'C14 H16 N2 O2'
_chemical_formula_sum 'C14 H16 N2 O2'
_chemical_formula_weight 244.29
_chemical_name_systematic
;
(<i>S</i>)-Ethyl 1,2,3,9-tetrahydropyrrolo[2,1-b]quinazoline-1-carboxylate
;
_space_group_IT_number 4
_symmetry_cell_setting monoclinic
_symmetry_space_group_name_Hall 'P 2yb'
_symmetry_space_group_name_H-M 'P 1 21 1'
_atom_sites_solution_hydrogens geom
_atom_sites_solution_primary direct
_atom_sites_solution_secondary difmap
_audit_creation_method SHELXL-97
_cell_angle_alpha 90.00
_cell_angle_beta 92.905(2)
_cell_angle_gamma 90.00
_cell_formula_units_Z 2
_cell_length_a 6.0545(8)
_cell_length_b 9.1438(13)
_cell_length_c 11.5228(16)
_cell_measurement_reflns_used 1588
_cell_measurement_temperature 187(2)
_cell_measurement_theta_max 24.95
_cell_measurement_theta_min 2.85
_cell_volume 637.10(15)
_computing_cell_refinement 'SAINT (Bruker, 1999)'
_computing_data_collection 'SMART (Bruker, 1997)'
_computing_data_reduction 'SAINT (Bruker, 1999)'
_computing_molecular_graphics 'SHELXTL-Plus (Sheldrick, 2008)'
_computing_publication_material 'SHELXL97 (Sheldrick, 2008)'
_computing_structure_refinement 'SHELXL97 (Sheldrick, 2008)'
_computing_structure_solution 'SHELXS97 (Sheldrick, 2008)'
_diffrn_ambient_temperature 187(2)
_diffrn_measured_fraction_theta_full 1.000
_diffrn_measured_fraction_theta_max 1.000
_diffrn_measurement_device_type 'Bruker SMART APEX CCD area-detector'
_diffrn_measurement_method '\f and \w'
_diffrn_radiation_monochromator graphite
_diffrn_radiation_source 'fine-focus sealed tube'
_diffrn_radiation_type MoK\a
_diffrn_radiation_wavelength 0.71073
_diffrn_reflns_av_R_equivalents 0.0163
_diffrn_reflns_av_sigmaI/netI 0.0187
_diffrn_reflns_limit_h_max 7
_diffrn_reflns_limit_h_min -7
_diffrn_reflns_limit_k_max 5
_diffrn_reflns_limit_k_min -11
_diffrn_reflns_limit_l_max 13
_diffrn_reflns_limit_l_min -13
_diffrn_reflns_number 3430
_diffrn_reflns_theta_full 25.35
_diffrn_reflns_theta_max 25.35
_diffrn_reflns_theta_min 1.77
_diffrn_standards_interval_count 0
_diffrn_standards_interval_time 0
_diffrn_standards_number 0
_exptl_absorpt_coefficient_mu 0.086
_exptl_absorpt_correction_type none
_exptl_crystal_colour colorless
_exptl_crystal_density_diffrn 1.273
_exptl_crystal_density_method 'not measured'
_exptl_crystal_description Block
_exptl_crystal_F_000 260
_exptl_crystal_size_max 0.29
_exptl_crystal_size_mid 0.22
_exptl_crystal_size_min 0.19
_refine_diff_density_max 0.110
_refine_diff_density_min -0.137
_refine_ls_extinction_method none
_refine_ls_goodness_of_fit_ref 1.084
_refine_ls_hydrogen_treatment constr
_refine_ls_matrix_type full
_refine_ls_number_parameters 164
_refine_ls_number_reflns 1246
_refine_ls_number_restraints 1
_refine_ls_restrained_S_all 1.084
_refine_ls_R_factor_all 0.0338
_refine_ls_R_factor_gt 0.0312
_refine_ls_shift/su_max 0.001
_refine_ls_shift/su_mean 0.000
_refine_ls_structure_factor_coef Fsqd
_refine_ls_weighting_details 'calc w=1/[\s^2^(Fo^2^)+(0.0381P)^2^+0.082P] where P=(Fo^2^+2Fc^2^)/3'
_refine_ls_weighting_scheme calc
_refine_ls_wR_factor_gt 0.0741
_refine_ls_wR_factor_ref 0.0756
_reflns_number_gt 1166
_reflns_number_total 1246
_reflns_threshold_expression I>2\s(I)
_cod_data_source_file xu2409.cif
_cod_data_source_block I
_cod_depositor_comments
;
The following automatic conversions were performed:
'_symmetry_cell_setting' value 'Monoclinic' changed to 'monoclinic'
according to '/home/saulius/struct/CIF-dictionaries/cif_core.dic'
dictionary named 'cif_core.dic' version 2.4.1 from 2010-06-29.

Automatic conversion script
Id: cif_fix_enum 1527 2010-12-29 10:47:43Z saulius 

The following automatic conversions were performed:

'_symmetry_cell_setting' value 'Monoclinic' changed to 'monoclinic'
according to /home/saulius/struct/CIF-dictionaries/cif_core.dic
dictionary named 'cif_core.dic' version 2.4.1 from 2010-06-29.

Automatic conversion script
Id: cif_fix_values 1715 2011-07-08 13:25:40Z adriana 
;
_cod_original_sg_symbol_H-M 'P 21'
_cod_database_code 2218285
_cod_database_fobs_code 2218285

loop_
_symmetry_equiv_pos_as_xyz
'x, y, z'
'-x, y+1/2, -z'

loop_
_atom_site_type_symbol
_atom_site_label
_atom_site_fract_x
_atom_site_fract_y
_atom_site_fract_z
_atom_site_U_iso_or_equiv
_atom_site_adp_type
_atom_site_calc_flag
_atom_site_refinement_flags
_atom_site_occupancy
C C1 0.8935(4) 0.4244(2) 0.24523(19) 0.0343(5) Uani d . 1
H H1A 0.9134 0.4636 0.3252 0.041 Uiso calc R 1
H H1B 0.7364 0.4369 0.2188 0.041 Uiso calc R 1
C C2 1.0401(3) 0.5062(2) 0.16534(17) 0.0301(5) Uani d . 1
C C3 0.9824(4) 0.6432(3) 0.12309(18) 0.0360(5) Uani d . 1
H H3 0.8452 0.6850 0.1421 0.043 Uiso calc R 1
C C4 1.1216(4) 0.7206(3) 0.05344(18) 0.0403(5) Uani d . 1
H H4 1.0813 0.8155 0.0263 0.048 Uiso calc R 1
C C5 1.3199(4) 0.6585(3) 0.02377(18) 0.0385(5) Uani d . 1
H H5 1.4157 0.7105 -0.0244 0.046 Uiso calc R 1
C C6 1.3781(4) 0.5209(3) 0.06430(18) 0.0348(5) Uani d . 1
H H6 1.5135 0.4786 0.0430 0.042 Uiso calc R 1
C C7 1.2412(3) 0.4433(2) 0.13602(16) 0.0295(5) Uani d . 1
C C8 1.1581(3) 0.2248(3) 0.22061(16) 0.0309(5) Uani d . 1
C C9 1.1809(4) 0.0669(3) 0.2550(2) 0.0413(6) Uani d . 1
H H9A 1.2678 0.0565 0.3297 0.050 Uiso calc R 1
H H9B 1.2532 0.0098 0.1946 0.050 Uiso calc R 1
C C10 0.9409(4) 0.0170(3) 0.2667(2) 0.0428(6) Uani d . 1
H H10A 0.9307 -0.0560 0.3297 0.051 Uiso calc R 1
H H10B 0.8795 -0.0261 0.1931 0.051 Uiso calc R 1
C C11 0.8183(3) 0.1590(3) 0.29605(17) 0.0351(5) Uani d . 1
H H11 0.6653 0.1587 0.2590 0.042 Uiso calc R 1
C C12 0.8108(4) 0.1795(3) 0.42708(19) 0.0387(6) Uani d . 1
C C13 0.6211(4) 0.1044(4) 0.5926(2) 0.0562(8) Uani d . 1
H H13A 0.7692 0.1147 0.6322 0.067 Uiso calc R 1
H H13B 0.5573 0.0102 0.6169 0.067 Uiso calc R 1
C C14 0.4776(5) 0.2258(4) 0.6279(2) 0.0595(7) Uani d . 1
H H14A 0.3311 0.2158 0.5886 0.089 Uiso calc R 1
H H14B 0.5433 0.3193 0.6063 0.089 Uiso calc R 1
H H14C 0.4636 0.2228 0.7123 0.089 Uiso calc R 1
N N1 0.9521(3) 0.2705(2) 0.24410(14) 0.0315(4) Uani d . 1
N N2 1.3078(3) 0.3013(2) 0.17238(15) 0.0328(4) Uani d . 1
O O1 0.6431(3) 0.1034(2) 0.46705(14) 0.0454(4) Uani d . 1
O O2 0.9396(3) 0.2508(3) 0.48572(14) 0.0652(6) Uani d . 1

loop_
_atom_site_aniso_label
_atom_site_aniso_U_11
_atom_site_aniso_U_22
_atom_site_aniso_U_33
_atom_site_aniso_U_12
_atom_site_aniso_U_13
_atom_site_aniso_U_23
C1 0.0276(11) 0.0351(13) 0.0405(11) 0.0037(10) 0.0048(9) -0.0020(10)
C2 0.0287(10) 0.0315(12) 0.0298(10) -0.0010(9) -0.0006(8) -0.0023(9)
C3 0.0340(11) 0.0361(12) 0.0380(11) 0.0045(10) 0.0007(9) -0.0005(10)
C4 0.0511(14) 0.0309(12) 0.0383(11) 0.0021(11) -0.0026(10) 0.0044(11)
C5 0.0450(12) 0.0389(13) 0.0316(11) -0.0062(11) 0.0036(9) 0.0033(10)
C6 0.0296(10) 0.0399(13) 0.0351(11) -0.0049(10) 0.0042(9) -0.0039(11)
C7 0.0276(10) 0.0320(12) 0.0285(10) 0.0003(9) -0.0014(8) -0.0011(9)
C8 0.0282(10) 0.0337(11) 0.0307(10) 0.0034(10) 0.0013(8) -0.0002(9)
C9 0.0376(12) 0.0370(14) 0.0495(14) 0.0034(11) 0.0055(10) 0.0055(10)
C10 0.0451(14) 0.0366(13) 0.0471(13) -0.0041(11) 0.0065(11) 0.0043(11)
C11 0.0279(10) 0.0412(13) 0.0361(11) -0.0061(10) 0.0011(8) 0.0062(10)
C12 0.0308(11) 0.0479(15) 0.0372(11) 0.0032(10) 0.0001(9) 0.0092(10)
C13 0.0580(16) 0.073(2) 0.0391(13) 0.0063(16) 0.0170(12) 0.0200(14)
C14 0.0631(16) 0.0670(18) 0.0495(14) -0.0021(16) 0.0120(12) -0.0016(15)
N1 0.0274(9) 0.0328(11) 0.0347(9) 0.0008(8) 0.0050(7) 0.0042(8)
N2 0.0260(9) 0.0347(11) 0.0380(9) 0.0017(8) 0.0046(7) 0.0019(8)
O1 0.0442(9) 0.0514(11) 0.0418(9) -0.0038(8) 0.0140(7) 0.0093(8)
O2 0.0519(11) 0.1046(18) 0.0385(9) -0.0257(12) -0.0036(8) 0.0003(11)

loop_
_atom_type_symbol
_atom_type_description
_atom_type_scat_dispersion_real
_atom_type_scat_dispersion_imag
_atom_type_scat_source
C C 0.0033 0.0016 'International Tables Vol C Tables 4.2.6.8 and 6.1.1.4'
H H 0.0000 0.0000 'International Tables Vol C Tables 4.2.6.8 and 6.1.1.4'
N N 0.0061 0.0033 'International Tables Vol C Tables 4.2.6.8 and 6.1.1.4'
O O 0.0106 0.0060 'International Tables Vol C Tables 4.2.6.8 and 6.1.1.4'

loop_
_geom_angle_atom_site_label_1
_geom_angle_atom_site_label_2
_geom_angle_atom_site_label_3
_geom_angle
N1 C1 C2 108.86(17)
N1 C1 H1A 109.9
C2 C1 H1A 109.9
N1 C1 H1B 109.9
C2 C1 H1B 109.9
H1A C1 H1B 108.3
C3 C2 C7 119.57(19)
C3 C2 C1 121.18(19)
C7 C2 C1 119.23(18)
C2 C3 C4 121.1(2)
C2 C3 H3 119.5
C4 C3 H3 119.5
C5 C4 C3 119.5(2)
C5 C4 H4 120.2
C3 C4 H4 120.2
C6 C5 C4 119.9(2)
C6 C5 H5 120.0
C4 C5 H5 120.0
C5 C6 C7 121.0(2)
C5 C6 H6 119.5
C7 C6 H6 119.5
C6 C7 C2 118.89(19)
C6 C7 N2 118.26(19)
C2 C7 N2 122.80(18)
N2 C8 N1 126.3(2)
N2 C8 C9 125.2(2)
N1 C8 C9 108.43(19)
C8 C9 C10 103.55(19)
C8 C9 H9A 111.0
C10 C9 H9A 111.1
C8 C9 H9B 111.1
C10 C9 H9B 111.1
H9A C9 H9B 109.0
C9 C10 C11 103.7(2)
C9 C10 H10A 111.0
C11 C10 H10A 111.0
C9 C10 H10B 111.0
C11 C10 H10B 111.0
H10A C10 H10B 109.0
N1 C11 C12 111.57(19)
N1 C11 C10 102.49(17)
C12 C11 C10 111.05(18)
N1 C11 H11 110.5
C12 C11 H11 110.5
C10 C11 H11 110.5
O2 C12 O1 125.1(2)
O2 C12 C11 125.0(2)
O1 C12 C11 109.86(19)
O1 C13 C14 111.2(2)
O1 C13 H13A 109.4
C14 C13 H13A 109.4
O1 C13 H13B 109.4
C14 C13 H13B 109.4
H13A C13 H13B 108.0
C13 C14 H14A 109.5
C13 C14 H14B 109.5
H14A C14 H14B 109.5
C13 C14 H14C 109.5
H14A C14 H14C 109.5
H14B C14 H14C 109.5
C8 N1 C11 113.89(18)
C8 N1 C1 121.87(18)
C11 N1 C1 122.40(17)
C8 N2 C7 115.34(18)
C12 O1 C13 116.7(2)

loop_
_geom_bond_atom_site_label_1
_geom_bond_atom_site_label_2
_geom_bond_distance
C1 N1 1.452(3)
C1 C2 1.509(3)
C1 H1A 0.9900
C1 H1B 0.9900
C2 C3 1.383(3)
C2 C7 1.403(3)
C3 C4 1.387(3)
C3 H3 0.9500
C4 C5 1.387(3)
C4 H4 0.9500
C5 C6 1.381(3)
C5 H5 0.9500
C6 C7 1.394(3)
C6 H6 0.9500
C7 N2 1.416(3)
C8 N2 1.293(3)
C8 N1 1.355(3)
C8 C9 1.502(3)
C9 C10 1.536(3)
C9 H9A 0.9900
C9 H9B 0.9900
C10 C11 1.541(4)
C10 H10A 0.9900
C10 H10B 0.9900
C11 N1 1.450(3)
C11 C12 1.524(3)
C11 H11 1.0000
C12 O2 1.199(3)
C12 O1 1.332(3)
C13 O1 1.459(3)
C13 C14 1.480(4)
C13 H13A 0.9900
C13 H13B 0.9900
C14 H14A 0.9800
C14 H14B 0.9800
C14 H14C 0.9800

loop_
_geom_hbond_atom_site_label_D
_geom_hbond_atom_site_label_H
_geom_hbond_atom_site_label_A
_geom_hbond_site_symmetry_A
_geom_hbond_distance_DH
_geom_hbond_distance_HA
_geom_hbond_distance_DA
_geom_hbond_angle_DHA
_geom_hbond_publ_flag
C5 H5 N2 2_855 0.95 2.59 3.523(3) 169 y

loop_
_cod_related_entry_id
_cod_related_entry_database
_cod_related_entry_code
1 ChemSpider 21194516
